data_7062190
loop_
_publ_author_name
'Hajiashrafi, Taraneh'
'Sheikholeslami, Mohaddeseh'
'Arjanaki, Maryam Ahmadi'
'Tarighi, Sara'
'Guo, Zhifang'
'Junk, Peter C.'

_publ_section_title
;
 Synthesis, structure analysis and catalytic activity of two
 Ln-coordination polymers containing
 benzophenone-4,4&#x2032;-dicarboxylate linker
;
_journal_issue 5
_journal_name_full 'New Journal of Chemistry'
_journal_page_first 2230
_journal_page_last 2239
_journal_paper_doi 10.1039/D2NJ04116B
_journal_volume 47
_journal_year 2023
_chemical_formula_moiety 'C51 H38 N2 O17 Yb2'
_chemical_formula_sum 'C51 H38 N2 O17 Yb2'
_chemical_formula_weight 1296.91
_space_group_crystal_system tetragonal
_space_group_IT_number 92
_space_group_name_Hall 'P 4abw 2nw'
_space_group_name_H-M_alt 'P 41 21 2'
_atom_sites_solution_hydrogens geom
_audit_creation_date 2022-08-11
_audit_creation_method
;
Olex2 1.3
(compiled 2020.11.12 svn.r5f609507 for OlexSys, GUI svn.r6408)
;
_audit_update_record
;
2022-08-12 deposited with the CCDC.	2023-01-04 downloaded from the CCDC.
;
_cell_angle_alpha 90
_cell_angle_beta 90
_cell_angle_gamma 90
_cell_formula_units_Z 4
_cell_length_a 9.2770(13)
_cell_length_b 9.2770(13)
_cell_length_c 54.662(11)
_cell_measurement_reflns_used 5184
_cell_measurement_temperature 100(2)
_cell_measurement_theta_max 26
_cell_measurement_theta_min 2
_cell_volume 4704.4(13)
_computing_cell_refinement 'XDS (Kabsch, 1993)'
_computing_data_collection 'BluIce (McPhillips, 2002)'
_computing_data_reduction 'XDS (Kabsch, 1993)'
_computing_molecular_graphics 'Olex2 1.3 (Dolomanov et al., 2009)'
_computing_publication_material 'Olex2 1.3 (Dolomanov et al., 2009)'
_computing_structure_refinement 'SHELXL 2018/3 (Sheldrick, 2015)'
_computing_structure_solution 'SHELXS-97 (Sheldrick, 1997)'
_diffrn_ambient_temperature 100(2)
_diffrn_measured_fraction_theta_full 1.000
_diffrn_measured_fraction_theta_max 1.000
_diffrn_measurement_device_type 'ADSC Quantum 210r'
_diffrn_measurement_method 'Phi Scan'
_diffrn_radiation_type MoK\a
_diffrn_radiation_wavelength 0.71073
_diffrn_reflns_av_R_equivalents 0.0338
_diffrn_reflns_av_unetI/netI 0.0108
_diffrn_reflns_Laue_measured_fraction_full 1.000
_diffrn_reflns_Laue_measured_fraction_max 1.000
_diffrn_reflns_limit_h_max 11
_diffrn_reflns_limit_h_min -11
_diffrn_reflns_limit_k_max 11
_diffrn_reflns_limit_k_min -11
_diffrn_reflns_limit_l_max 70
_diffrn_reflns_limit_l_min -70
_diffrn_reflns_number 68973
_diffrn_reflns_point_group_measured_fraction_full 1.000
_diffrn_reflns_point_group_measured_fraction_max 1.000
_diffrn_reflns_theta_full 25.242
_diffrn_reflns_theta_max 27.105
_diffrn_reflns_theta_min 2.227
_exptl_absorpt_coefficient_mu 4.030
_exptl_absorpt_correction_T_max 0.617
_exptl_absorpt_correction_T_min 0.451
_exptl_absorpt_correction_type multi-scan
_exptl_absorpt_process_details 'XDS(Kabsch, 1993)'
_exptl_crystal_colour colourless
_exptl_crystal_colour_primary colourless
_exptl_crystal_density_diffrn 1.831
_exptl_crystal_density_method 'not measured'
_exptl_crystal_description needle
_exptl_crystal_F_000 2536
_exptl_crystal_size_max 0.2
_exptl_crystal_size_mid 0.18
_exptl_crystal_size_min 0.12
_refine_diff_density_max 0.565
_refine_diff_density_min -1.119
_refine_diff_density_rms 0.073
_refine_ls_abs_structure_details
;
 Flack x determined using 2023 quotients [(I+)-(I-)]/[(I+)+(I-)]
 (Parsons, Flack and Wagner, Acta Cryst. B69 (2013) 249-259).
;
_refine_ls_abs_structure_Flack -0.006(2)
_refine_ls_extinction_method none
_refine_ls_goodness_of_fit_ref 1.105
_refine_ls_hydrogen_treatment constr
_refine_ls_matrix_type full
_refine_ls_number_parameters 328
_refine_ls_number_reflns 5184
_refine_ls_number_restraints 0
_refine_ls_restrained_S_all 1.105
_refine_ls_R_factor_all 0.0159
_refine_ls_R_factor_gt 0.0159
_refine_ls_shift/su_max 0.003
_refine_ls_shift/su_mean 0.000
_refine_ls_structure_factor_coef Fsqd
_refine_ls_weighting_details 'w=1/[\s^2^(Fo^2^)+(0.0192P)^2^+5.0065P] where P=(Fo^2^+2Fc^2^)/3'
_refine_ls_weighting_scheme calc
_refine_ls_wR_factor_gt 0.0390
_refine_ls_wR_factor_ref 0.0390
_reflns_Friedel_coverage 0.647
_reflns_Friedel_fraction_full 1.000
_reflns_Friedel_fraction_max 1.000
_reflns_number_gt 5177
_reflns_number_total 5184
_reflns_threshold_expression 'I > 2\s(I)'
_cod_data_source_file d2nj04116b2.cif
_cod_data_source_block 109
_cod_depositor_comments 'Adding full bibliography for 7062189--7062190.cif.'
_cod_original_cell_volume 4704.4(16)
_cod_database_code 7062190
_shelx_shelxl_version_number 2018/3
_shelx_space_group_comment
;
The symmetry employed for this shelxl refinement is uniquely defined
by the following loop, which should always be used as a source of
symmetry information in preference to the above space-group names.
They are only intended as comments.
;
_shelx_estimated_absorpt_t_max 0.643
_shelx_estimated_absorpt_t_min 0.499
_olex2_refinement_description
;
1.a Aromatic/amide H refined with riding coordinates:
 C13(H13), C22(H22), C11(H11), C21(H21), C14(H14), C10(H10), C6(H6), C3(H3),
 C18(H18), C4(H4), C7(H7), C19(H19), C24(H24)
1.b Idealised Me refined as rotating group:
 C26(H26A,H26B,H26C), C25(H25A,H25B,H25C)
;
_olex2_submission_special_instructions 'No special instructions were received'

loop_
_space_group_symop_operation_xyz
'x, y, z'
'-x, -y, z+1/2'
'-y+1/2, x+1/2, z+1/4'
'y+1/2, -x+1/2, z+3/4'
'-x+1/2, y+1/2, -z+1/4'
'x+1/2, -y+1/2, -z+3/4'
'y, x, -z'
'-y, -x, -z+1/2'

loop_
_atom_site_label
_atom_site_type_symbol
_atom_site_fract_x
_atom_site_fract_y
_atom_site_fract_z
_atom_site_U_iso_or_equiv
_atom_site_adp_type
_atom_site_occupancy
_atom_site_site_symmetry_order
_atom_site_calc_flag
_atom_site_refinement_flags_posn
_atom_site_refinement_flags_adp
_atom_site_refinement_flags_occupancy
_atom_site_disorder_assembly
_atom_site_disorder_group
Yb1 Yb 0.51339(2) 0.18791(2) 0.37861(2) 0.01243(4) Uani 1 1 d . . . . .
O7 O 0.1243(3) 0.1285(3) 0.38942(4) 0.0165(5) Uani 1 1 d . . . . .
O5 O 0.4147(3) 0.1640(3) 0.59939(4) 0.0193(5) Uani 1 1 d . . . . .
O1 O 0.6606(3) 0.2173(3) 0.41084(4) 0.0179(5) Uani 1 1 d . . . . .
O2 O 0.8641(3) 0.3366(3) 0.40280(4) 0.0169(5) Uani 1 1 d . . . . .
O4 O 0.3921(3) 0.3959(3) 0.60997(4) 0.0192(5) Uani 1 1 d . . . . .
O8 O -0.1371(3) -0.1371(3) 0.500000 0.0302(9) Uani 1 2 d S T P . .
O3 O 0.9235(3) 0.5489(3) 0.52377(4) 0.0263(6) Uani 1 1 d . . . . .
C13 C 0.6075(4) 0.2335(4) 0.56198(6) 0.0184(7) Uani 1 1 d . . . . .
H13 H 0.592588 0.134512 0.565602 0.022 Uiso 1 1 calc R U . . .
O6 O 0.3441(3) 0.1158(3) 0.40580(4) 0.0187(5) Uani 1 1 d . . . . .
C12 C 0.5393(3) 0.3383(3) 0.57600(5) 0.0146(6) Uani 1 1 d . . . . .
C2 C 0.7845(3) 0.3267(4) 0.44390(5) 0.0150(6) Uani 1 1 d . . . . .
C22 C 0.0000(4) 0.0325(3) 0.43282(5) 0.0165(6) Uani 1 1 d . . . . .
H22 H -0.057180 0.029461 0.418411 0.020 Uiso 1 1 calc R U . . .
C11 C 0.5640(4) 0.4835(4) 0.57079(6) 0.0193(7) Uani 1 1 d . . . . .
H11 H 0.517816 0.555893 0.580263 0.023 Uiso 1 1 calc R U . . .
C21 C -0.0604(4) -0.0038(4) 0.45521(6) 0.0181(6) Uani 1 1 d . . . . .
H21 H -0.158019 -0.034354 0.456060 0.022 Uiso 1 1 calc R U . . .
C8 C 0.8271(4) 0.4646(4) 0.51839(5) 0.0185(6) Uani 1 1 d . . . . .
C1 C 0.7687(3) 0.2899(4) 0.41713(5) 0.0144(6) Uani 1 1 d . . . . .
C14 C 0.6974(4) 0.2723(4) 0.54268(6) 0.0190(7) Uani 1 1 d . . . . .
H14 H 0.741864 0.200002 0.532955 0.023 Uiso 1 1 calc R U . . .
C9 C 0.7221(4) 0.4175(4) 0.53768(5) 0.0176(6) Uani 1 1 d . . . . .
C10 C 0.6554(4) 0.5227(4) 0.55187(6) 0.0207(7) Uani 1 1 d . . . . .
H10 H 0.672528 0.621728 0.548572 0.025 Uiso 1 1 calc R U . . .
C6 C 0.6874(4) 0.3396(4) 0.48461(6) 0.0210(7) Uani 1 1 d . . . . .
H6 H 0.611594 0.320174 0.495821 0.025 Uiso 1 1 calc R U . . .
C17 C 0.1442(4) 0.0734(4) 0.43143(6) 0.0155(6) Uani 1 1 d . . . . .
C3 C 0.9105(4) 0.3931(4) 0.45194(5) 0.0177(6) Uani 1 1 d . . . . .
H3 H 0.987420 0.409371 0.440811 0.021 Uiso 1 1 calc R U . . .
C15 C 0.4399(3) 0.2959(4) 0.59673(5) 0.0157(6) Uani 1 1 d . . . . .
C18 C 0.2276(4) 0.0808(4) 0.45261(6) 0.0186(6) Uani 1 1 d . . . . .
H18 H 0.326233 0.107609 0.451654 0.022 Uiso 1 1 calc R U . . .
C16 C 0.2094(4) 0.1103(3) 0.40701(5) 0.0155(6) Uani 1 1 d . . . . .
C20 C 0.0226(4) 0.0046(4) 0.47652(5) 0.0168(6) Uani 1 1 d . . . . .
C4 C 0.9239(4) 0.4355(4) 0.47611(6) 0.0189(7) Uani 1 1 d . . . . .
H4 H 1.009392 0.482210 0.481461 0.023 Uiso 1 1 calc R U . . .
C5 C 0.8118(4) 0.4096(4) 0.49271(5) 0.0174(6) Uani 1 1 d . . . . .
C7 C 0.6736(4) 0.2979(4) 0.46026(6) 0.0202(7) Uani 1 1 d . . . . .
H7 H 0.588856 0.249984 0.454856 0.024 Uiso 1 1 calc R U . . .
C19 C 0.1661(4) 0.0488(4) 0.47506(6) 0.0184(7) Uani 1 1 d . . . . .
H19 H 0.221996 0.057057 0.489558 0.022 Uiso 1 1 calc R U . . .
C23 C -0.0440(4) -0.0440(4) 0.500000 0.0200(10) Uani 1 2 d S T P . .
O9 O 0.5599(3) -0.0506(3) 0.38842(5) 0.0211(5) Uani 1 1 d . . . . .
C24 C 0.6522(4) -0.1069(4) 0.40174(6) 0.0193(7) Uani 1 1 d . . . . .
H24 H 0.671596 -0.063030 0.417096 0.023 Uiso 1 1 calc R U . . .
N1 N 0.7251(3) -0.2241(3) 0.39591(5) 0.0211(6) Uani 1 1 d . . . . .
C26 C 0.7024(5) -0.2957(4) 0.37251(7) 0.0316(8) Uani 1 1 d . . . . .
H26A H 0.636427 -0.377205 0.374731 0.047 Uiso 1 1 calc R U . . .
H26B H 0.794831 -0.330856 0.366214 0.047 Uiso 1 1 calc R U . . .
H26C H 0.660567 -0.227267 0.360845 0.047 Uiso 1 1 calc R U . . .
C25 C 0.8306(4) -0.2897(4) 0.41220(7) 0.0260(8) Uani 1 1 d . . . . .
H25A H 0.926110 -0.286266 0.404561 0.039 Uiso 1 1 calc R U . . .
H25B H 0.803898 -0.390318 0.415289 0.039 Uiso 1 1 calc R U . . .
H25C H 0.832798 -0.236805 0.427710 0.039 Uiso 1 1 calc R U . . .

loop_
_atom_site_aniso_label
_atom_site_aniso_U_11
_atom_site_aniso_U_22
_atom_site_aniso_U_33
_atom_site_aniso_U_23
_atom_site_aniso_U_13
_atom_site_aniso_U_12
Yb1 0.01319(7) 0.01556(7) 0.00855(6) -0.00191(4) -0.00025(4) 0.00016(5)
O7 0.0207(11) 0.0168(11) 0.0118(10) 0.0034(8) -0.0022(9) 0.0008(9)
O5 0.0213(12) 0.0183(12) 0.0184(11) 0.0038(9) 0.0069(9) -0.0022(9)
O1 0.0198(12) 0.0229(12) 0.0111(9) 0.0005(9) -0.0034(8) -0.0032(9)
O2 0.0197(11) 0.0225(13) 0.0084(9) -0.0020(9) 0.0023(9) -0.0013(10)
O4 0.0156(11) 0.0243(13) 0.0178(11) -0.0031(10) 0.0075(9) 0.0044(9)
O8 0.0364(14) 0.0364(14) 0.0180(16) -0.0001(11) 0.0001(11) -0.0189(17)
O3 0.0307(14) 0.0328(15) 0.0155(11) -0.0032(10) 0.0019(10) -0.0143(11)
C13 0.0207(17) 0.0171(16) 0.0175(14) -0.0007(12) 0.0031(13) -0.0006(12)
O6 0.0152(12) 0.0265(13) 0.0143(10) 0.0041(9) 0.0030(9) 0.0007(9)
C12 0.0170(15) 0.0168(16) 0.0099(12) 0.0010(11) 0.0015(11) -0.0013(12)
C2 0.0166(15) 0.0175(15) 0.0109(13) -0.0002(12) -0.0006(11) 0.0014(12)
C22 0.0175(16) 0.0186(15) 0.0135(13) -0.0006(11) -0.0016(12) -0.0004(12)
C11 0.0237(17) 0.0173(16) 0.0170(14) -0.0008(13) 0.0039(13) 0.0002(13)
C21 0.0168(15) 0.0208(17) 0.0167(14) -0.0020(13) 0.0001(12) -0.0002(13)
C8 0.0228(17) 0.0216(16) 0.0110(13) -0.0009(11) 0.0021(12) -0.0037(12)
C1 0.0150(15) 0.0155(15) 0.0126(13) -0.0001(12) 0.0003(11) 0.0017(11)
C14 0.0219(17) 0.0193(16) 0.0158(14) -0.0030(12) 0.0042(13) -0.0015(13)
C9 0.0195(17) 0.0223(17) 0.0111(13) -0.0008(12) -0.0004(12) -0.0038(12)
C10 0.0266(18) 0.0175(16) 0.0178(14) 0.0018(13) 0.0044(13) -0.0008(14)
C6 0.0184(16) 0.0302(19) 0.0143(14) -0.0009(12) 0.0036(12) -0.0055(14)
C17 0.0183(16) 0.0165(15) 0.0116(13) 0.0004(11) 0.0017(12) 0.0011(11)
C3 0.0160(16) 0.0248(18) 0.0121(13) 0.0011(12) 0.0017(12) -0.0031(12)
C15 0.0151(15) 0.0203(16) 0.0117(13) 0.0010(12) 0.0004(11) 0.0000(12)
C18 0.0149(16) 0.0244(18) 0.0166(14) -0.0011(13) -0.0017(12) -0.0003(12)
C16 0.0197(17) 0.0139(15) 0.0129(13) 0.0001(11) 0.0014(12) 0.0008(12)
C20 0.0214(16) 0.0158(15) 0.0132(12) -0.0016(12) 0.0006(12) 0.0001(13)
C4 0.0193(16) 0.0239(17) 0.0136(14) 0.0000(12) -0.0015(12) -0.0047(12)
C5 0.0203(16) 0.0229(16) 0.0089(13) 0.0005(12) 0.0012(12) -0.0045(13)
C7 0.0172(15) 0.0295(18) 0.0139(13) -0.0011(13) 0.0008(12) -0.0072(14)
C19 0.0196(17) 0.0228(16) 0.0130(14) -0.0006(12) -0.0035(12) 0.0007(13)
C23 0.0225(15) 0.0225(15) 0.015(2) -0.0005(13) 0.0005(13) -0.0026(18)
O9 0.0205(12) 0.0185(12) 0.0243(12) 0.0014(10) -0.0017(10) 0.0005(9)
C24 0.0218(18) 0.0175(16) 0.0184(15) -0.0001(12) 0.0020(13) -0.0017(13)
N1 0.0245(15) 0.0179(14) 0.0210(13) -0.0014(11) -0.0007(12) 0.0007(11)
C26 0.046(2) 0.0241(18) 0.0249(17) -0.0070(16) 0.0007(17) 0.0074(17)
C25 0.0225(18) 0.0222(18) 0.0334(19) 0.0030(15) -0.0017(15) 0.0035(15)

loop_
_atom_type_symbol
_atom_type_description
_atom_type_scat_dispersion_real
_atom_type_scat_dispersion_imag
_atom_type_scat_source
C C 0.0033 0.0016 'International Tables Vol C Tables 4.2.6.8 and 6.1.1.4'
H H 0.0000 0.0000 'International Tables Vol C Tables 4.2.6.8 and 6.1.1.4'
N N 0.0061 0.0033 'International Tables Vol C Tables 4.2.6.8 and 6.1.1.4'
O O 0.0106 0.0060 'International Tables Vol C Tables 4.2.6.8 and 6.1.1.4'
Yb Yb -0.3850 5.5486 'International Tables Vol C Tables 4.2.6.8 and 6.1.1.4'

loop_
_geom_angle_atom_site_label_1
_geom_angle_atom_site_label_2
_geom_angle_atom_site_label_3
_geom_angle
_geom_angle_site_symmetry_1
_geom_angle_site_symmetry_3
_geom_angle_publ_flag
O7 Yb1 O5 74.37(9) 6 4_554 ?
O7 Yb1 O1 88.46(8) 6 . ?
O7 Yb1 O4 72.84(9) 6 7_556 ?
O7 Yb1 O6 147.12(9) 6 . ?
O7 Yb1 O9 138.47(9) 6 . ?
O1 Yb1 O5 102.86(9) . 4_554 ?
O1 Yb1 O4 88.59(9) . 7_556 ?
O1 Yb1 O6 86.73(8) . . ?
O1 Yb1 O9 79.69(9) . . ?
O2 Yb1 O7 91.38(9) 6_455 6 ?
O2 Yb1 O5 78.55(8) 6_455 4_554 ?
O2 Yb1 O1 178.47(9) 6_455 . ?
O2 Yb1 O4 89.91(9) 6_455 7_556 ?
O2 Yb1 O6 92.58(9) 6_455 . ?
O2 Yb1 O9 101.40(9) 6_455 . ?
O4 Yb1 O5 144.86(9) 7_556 4_554 ?
O4 Yb1 O9 145.25(9) 7_556 . ?
O6 Yb1 O5 138.32(9) . 4_554 ?
O6 Yb1 O4 74.53(9) . 7_556 ?
O6 Yb1 O9 72.25(9) . . ?
O9 Yb1 O5 69.89(9) . 4_554 ?
C16 O7 Yb1 137.2(2) . 6_455 ?
C15 O5 Yb1 137.9(2) . 3_545 ?
C1 O1 Yb1 139.9(2) . . ?
C1 O2 Yb1 152.3(2) . 6 ?
C15 O4 Yb1 143.7(2) . 7_556 ?
C12 C13 H13 119.7 . . ?
C12 C13 C14 120.6(3) . . ?
C14 C13 H13 119.7 . . ?
C16 O6 Yb1 137.7(2) . . ?
C13 C12 C11 119.2(3) . . ?
C13 C12 C15 120.6(3) . . ?
C11 C12 C15 120.2(3) . . ?
C3 C2 C1 119.2(3) . . ?
C7 C2 C1 120.5(3) . . ?
C7 C2 C3 120.2(3) . . ?
C21 C22 H22 119.9 . . ?
C21 C22 C17 120.1(3) . . ?
C17 C22 H22 119.9 . . ?
C12 C11 H11 119.8 . . ?
C10 C11 C12 120.4(3) . . ?
C10 C11 H11 119.8 . . ?
C22 C21 H21 120.0 . . ?
C22 C21 C20 119.9(3) . . ?
C20 C21 H21 120.0 . . ?
O3 C8 C9 119.5(3) . . ?
O3 C8 C5 120.8(3) . . ?
C5 C8 C9 119.8(3) . . ?
O1 C1 O2 125.1(3) . . ?
O1 C1 C2 117.7(3) . . ?
O2 C1 C2 117.2(3) . . ?
C13 C14 H14 120.1 . . ?
C13 C14 C9 119.8(3) . . ?
C9 C14 H14 120.1 . . ?
C14 C9 C8 121.7(3) . . ?
C10 C9 C8 118.5(3) . . ?
C10 C9 C14 119.7(3) . . ?
C11 C10 C9 120.3(3) . . ?
C11 C10 H10 119.8 . . ?
C9 C10 H10 119.8 . . ?
C5 C6 H6 119.7 . . ?
C7 C6 H6 119.7 . . ?
C7 C6 C5 120.6(3) . . ?
C22 C17 C18 120.1(3) . . ?
C22 C17 C16 119.8(3) . . ?
C18 C17 C16 120.2(3) . . ?
C2 C3 H3 119.9 . . ?
C4 C3 C2 120.2(3) . . ?
C4 C3 H3 119.9 . . ?
O5 C15 O4 125.9(3) . . ?
O5 C15 C12 117.0(3) . . ?
O4 C15 C12 117.1(3) . . ?
C17 C18 H18 120.1 . . ?
C19 C18 C17 119.8(3) . . ?
C19 C18 H18 120.1 . . ?
O7 C16 C17 117.2(3) . . ?
O6 C16 O7 125.5(3) . . ?
O6 C16 C17 117.2(3) . . ?
C21 C20 C23 118.1(3) . . ?
C19 C20 C21 119.6(3) . . ?
C19 C20 C23 122.1(3) . . ?
C3 C4 H4 119.9 . . ?
C3 C4 C5 120.2(3) . . ?
C5 C4 H4 119.9 . . ?
C6 C5 C8 122.2(3) . . ?
C6 C5 C4 119.2(3) . . ?
C4 C5 C8 118.5(3) . . ?
C2 C7 C6 119.6(3) . . ?
C2 C7 H7 120.2 . . ?
C6 C7 H7 120.2 . . ?
C18 C19 C20 120.4(3) . . ?
C18 C19 H19 119.8 . . ?
C20 C19 H19 119.8 . . ?
O8 C23 C20 120.4(2) . . ?
O8 C23 C20 120.4(2) . 7_556 ?
C20 C23 C20 119.2(4) . 7_556 ?
C24 O9 Yb1 131.8(2) . . ?
O9 C24 H24 118.0 . . ?
O9 C24 N1 124.0(3) . . ?
N1 C24 H24 118.0 . . ?
C24 N1 C26 120.9(3) . . ?
C24 N1 C25 122.8(3) . . ?
C25 N1 C26 116.3(3) . . ?
N1 C26 H26A 109.5 . . ?
N1 C26 H26B 109.5 . . ?
N1 C26 H26C 109.5 . . ?
H26A C26 H26B 109.5 . . ?
H26A C26 H26C 109.5 . . ?
H26B C26 H26C 109.5 . . ?
N1 C25 H25A 109.5 . . ?
N1 C25 H25B 109.5 . . ?
N1 C25 H25C 109.5 . . ?
H25A C25 H25B 109.5 . . ?
H25A C25 H25C 109.5 . . ?
H25B C25 H25C 109.5 . . ?

loop_
_geom_bond_atom_site_label_1
_geom_bond_atom_site_label_2
_geom_bond_distance
_geom_bond_site_symmetry_2
_geom_bond_publ_flag
Yb1 O7 2.221(2) 6 ?
Yb1 O5 2.326(2) 4_554 ?
Yb1 O1 2.246(2) . ?
Yb1 O2 2.218(2) 6_455 ?
Yb1 O4 2.273(2) 7_556 ?
Yb1 O6 2.263(2) . ?
Yb1 O9 2.317(2) . ?
O7 C16 1.255(4) . ?
O5 C15 1.254(4) . ?
O1 C1 1.256(4) . ?
O2 C1 1.259(4) . ?
O4 C15 1.257(4) . ?
O8 C23 1.222(6) . ?
O3 C8 1.223(4) . ?
C13 H13 0.9500 . ?
C13 C12 1.390(4) . ?
C13 C14 1.392(5) . ?
O6 C16 1.253(4) . ?
C12 C11 1.396(5) . ?
C12 C15 1.513(4) . ?
C2 C1 1.510(4) . ?
C2 C3 1.392(5) . ?
C2 C7 1.389(4) . ?
C22 H22 0.9500 . ?
C22 C21 1.387(4) . ?
C22 C17 1.393(5) . ?
C11 H11 0.9500 . ?
C11 C10 1.386(4) . ?
C21 H21 0.9500 . ?
C21 C20 1.398(4) . ?
C8 C9 1.501(4) . ?
C8 C5 1.501(4) . ?
C14 H14 0.9500 . ?
C14 C9 1.394(5) . ?
C9 C10 1.391(5) . ?
C10 H10 0.9500 . ?
C6 H6 0.9500 . ?
C6 C5 1.396(5) . ?
C6 C7 1.392(4) . ?
C17 C18 1.394(4) . ?
C17 C16 1.505(4) . ?
C3 H3 0.9500 . ?
C3 C4 1.384(4) . ?
C18 H18 0.9500 . ?
C18 C19 1.385(4) . ?
C20 C19 1.395(5) . ?
C20 C23 1.494(4) . ?
C4 H4 0.9500 . ?
C4 C5 1.401(5) . ?
C7 H7 0.9500 . ?
C19 H19 0.9500 . ?
O9 C24 1.239(4) . ?
C24 H24 0.9500 . ?
C24 N1 1.320(5) . ?
N1 C26 1.457(4) . ?
N1 C25 1.456(5) . ?
C26 H26A 0.9800 . ?
C26 H26B 0.9800 . ?
C26 H26C 0.9800 . ?
C25 H25A 0.9800 . ?
C25 H25B 0.9800 . ?
C25 H25C 0.9800 . ?

loop_
_geom_torsion_atom_site_label_1
_geom_torsion_atom_site_label_2
_geom_torsion_atom_site_label_3
_geom_torsion_atom_site_label_4
_geom_torsion
_geom_torsion_site_symmetry_1
_geom_torsion_site_symmetry_2
_geom_torsion_site_symmetry_3
_geom_torsion_site_symmetry_4
_geom_torsion_publ_flag
Yb1 O7 C16 O6 -88.0(4) 6_455 . . . ?
Yb1 O7 C16 C17 94.4(4) 6_455 . . . ?
Yb1 O5 C15 O4 -11.2(6) 3_545 . . . ?
Yb1 O5 C15 C12 167.4(2) 3_545 . . . ?
Yb1 O1 C1 O2 -29.3(6) . . . . ?
Yb1 O1 C1 C2 149.6(2) . . . . ?
Yb1 O2 C1 O1 -42.8(7) 6 . . . ?
Yb1 O2 C1 C2 138.3(4) 6 . . . ?
Yb1 O4 C15 O5 -66.4(5) 7_556 . . . ?
Yb1 O4 C15 C12 115.0(4) 7_556 . . . ?
Yb1 O6 C16 O7 12.1(6) . . . . ?
Yb1 O6 C16 C17 -170.3(2) . . . . ?
Yb1 O9 C24 N1 -137.2(3) . . . . ?
O3 C8 C9 C14 -125.7(4) . . . . ?
O3 C8 C9 C10 50.1(5) . . . . ?
O3 C8 C5 C6 -165.8(4) . . . . ?
O3 C8 C5 C4 11.3(5) . . . . ?
C13 C12 C11 C10 0.0(5) . . . . ?
C13 C12 C15 O5 -4.9(5) . . . . ?
C13 C12 C15 O4 173.9(3) . . . . ?
C13 C14 C9 C8 175.1(3) . . . . ?
C13 C14 C9 C10 -0.7(5) . . . . ?
C12 C13 C14 C9 1.4(5) . . . . ?
C12 C11 C10 C9 0.8(5) . . . . ?
C2 C3 C4 C5 1.1(5) . . . . ?
C22 C21 C20 C19 -0.4(5) . . . . ?
C22 C21 C20 C23 -176.3(3) . . . . ?
C22 C17 C18 C19 -0.7(5) . . . . ?
C22 C17 C16 O7 12.9(5) . . . . ?
C22 C17 C16 O6 -164.9(3) . . . . ?
C11 C12 C15 O5 175.3(3) . . . . ?
C11 C12 C15 O4 -5.9(5) . . . . ?
C21 C22 C17 C18 -1.3(5) . . . . ?
C21 C22 C17 C16 179.0(3) . . . . ?
C21 C20 C19 C18 -1.6(5) . . . . ?
C21 C20 C23 O8 28.8(3) . . . . ?
C21 C20 C23 C20 -151.2(3) . . . 7_556 ?
C8 C9 C10 C11 -176.3(3) . . . . ?
C1 C2 C3 C4 176.2(3) . . . . ?
C1 C2 C7 C6 -176.6(3) . . . . ?
C14 C13 C12 C11 -1.1(5) . . . . ?
C14 C13 C12 C15 179.1(3) . . . . ?
C14 C9 C10 C11 -0.5(5) . . . . ?
C9 C8 C5 C6 13.4(5) . . . . ?
C9 C8 C5 C4 -169.5(3) . . . . ?
C17 C22 C21 C20 1.8(5) . . . . ?
C17 C18 C19 C20 2.2(5) . . . . ?
C3 C2 C1 O1 172.9(3) . . . . ?
C3 C2 C1 O2 -8.1(5) . . . . ?
C3 C2 C7 C6 1.9(5) . . . . ?
C3 C4 C5 C8 -176.6(3) . . . . ?
C3 C4 C5 C6 0.6(5) . . . . ?
C15 C12 C11 C10 179.8(3) . . . . ?
C18 C17 C16 O7 -166.8(3) . . . . ?
C18 C17 C16 O6 15.4(5) . . . . ?
C16 C17 C18 C19 179.0(3) . . . . ?
C5 C8 C9 C14 55.1(5) . . . . ?
C5 C8 C9 C10 -129.1(3) . . . . ?
C5 C6 C7 C2 -0.2(5) . . . . ?
C7 C2 C1 O1 -8.5(5) . . . . ?
C7 C2 C1 O2 170.5(3) . . . . ?
C7 C2 C3 C4 -2.3(5) . . . . ?
C7 C6 C5 C8 176.0(3) . . . . ?
C7 C6 C5 C4 -1.1(5) . . . . ?
C19 C20 C23 O8 -147.1(2) . . . . ?
C19 C20 C23 C20 32.9(2) . . . 7_556 ?
C23 C20 C19 C18 174.2(3) . . . . ?
O9 C24 N1 C26 0.9(5) . . . . ?
O9 C24 N1 C25 -178.6(3) . . . . ?
